data_7208328
loop_
_publ_author_name
'Vander Hoogerstraete, Tom'
'Brooks, Neil R.'
'Norberg, Bernadette'
'Wouters, Johan'
'Van Hecke, Kristof'
'Van Meervelt, Luc'
'Binnemans, Koen'

_publ_section_title
;
 Crystal structures of low-melting ionic transition-metal complexes with
 N-alkylimidazole ligands
;
_journal_issue 15
_journal_name_full CrystEngComm
_journal_page_first 4902
_journal_paper_doi 10.1039/c2ce25470k
_journal_volume 14
_journal_year 2012
_chemical_formula_moiety 'C20 H24 Cu F12 N10 O8 S4'
_chemical_formula_sum 'C20 H24 Cu F12 N10 O8 S4'
_chemical_formula_weight 952.32
_chemical_melting_point 362
_chemical_name_common
;
tetrakis(N-methylimidazole)copper(II) bistriflimide
;
_chemical_name_systematic
;
tetrakis(N-methylimidazole)copper(II) bis(trifluoromethyl)sulfonylimide
;
_space_group_IT_number 2
_space_group_name_Hall '-P 1'
_symmetry_cell_setting triclinic
_symmetry_space_group_name_Hall '-P 1'
_symmetry_space_group_name_H-M 'P -1'
_atom_sites_solution_hydrogens geom
_atom_sites_solution_primary direct
_atom_sites_solution_secondary difmap
_audit_creation_method SHELXL-97
_cell_angle_alpha 68.139(4)
_cell_angle_beta 85.255(5)
_cell_angle_gamma 87.828(4)
_cell_formula_units_Z 1
_cell_length_a 9.1104(5)
_cell_length_b 9.6323(5)
_cell_length_c 10.6590(7)
_cell_measurement_reflns_used 2790
_cell_measurement_temperature 100(2)
_cell_measurement_theta_max 70.529
_cell_measurement_theta_min 4.871
_cell_volume 865.11(9)
_computing_cell_refinement 'Bruker SAINT'
_computing_data_collection 'Bruker SAINT'
_computing_data_reduction 'Bruker SMART'
_computing_publication_material
;
A.L.Spek (2010) PLATON, A Multipurpose Crystallographic Tool,
Utrecht University, Utrecht, The Netherlands.
;
_computing_structure_refinement 'SHELXL-97 (Sheldrick, 2008)'
_computing_structure_solution 'SHELXS-97 (Sheldrick, 2008)'
_diffrn_ambient_temperature 100(2)
_diffrn_measured_fraction_theta_full 0.980
_diffrn_measured_fraction_theta_max 0.980
_diffrn_measurement_device_type 'SMART 6000'
_diffrn_measurement_method '\w scans'
_diffrn_radiation_monochromator 'crossed G\"obel mirrors'
_diffrn_radiation_source 'fine-focus sealed tube'
_diffrn_radiation_type CuK\a
_diffrn_radiation_wavelength 1.54178
_diffrn_reflns_av_R_equivalents 0.0434
_diffrn_reflns_av_sigmaI/netI 0.0337
_diffrn_reflns_limit_h_max 10
_diffrn_reflns_limit_h_min -10
_diffrn_reflns_limit_k_max 11
_diffrn_reflns_limit_k_min -11
_diffrn_reflns_limit_l_max 12
_diffrn_reflns_limit_l_min -12
_diffrn_reflns_number 12483
_diffrn_reflns_theta_full 66.50
_diffrn_reflns_theta_max 66.58
_diffrn_reflns_theta_min 4.48
_exptl_absorpt_coefficient_mu 4.312
_exptl_absorpt_correction_T_max 0.412
_exptl_absorpt_correction_T_min 0.358
_exptl_absorpt_correction_type multi-scan
_exptl_absorpt_process_details SADABS
_exptl_crystal_colour blue
_exptl_crystal_density_diffrn 1.828
_exptl_crystal_density_meas ?
_exptl_crystal_density_method 'not measured'
_exptl_crystal_description block
_exptl_crystal_F_000 479
_exptl_crystal_size_max 0.3
_exptl_crystal_size_mid 0.25
_exptl_crystal_size_min 0.25
_refine_diff_density_max 0.678
_refine_diff_density_min -0.495
_refine_diff_density_rms 0.100
_refine_ls_extinction_method none
_refine_ls_goodness_of_fit_ref 1.055
_refine_ls_hydrogen_treatment constr
_refine_ls_matrix_type full
_refine_ls_number_parameters 321
_refine_ls_number_reflns 2998
_refine_ls_number_restraints 537
_refine_ls_restrained_S_all 1.040
_refine_ls_R_factor_all 0.0659
_refine_ls_R_factor_gt 0.0570
_refine_ls_shift/su_max 0.000
_refine_ls_shift/su_mean 0.000
_refine_ls_structure_factor_coef Fsqd
_refine_ls_weighting_details 'calc w=1/[\s^2^(Fo^2^)+(0.0910P)^2^+1.3454P] where P=(Fo^2^+2Fc^2^)/3'
_refine_ls_weighting_scheme calc
_refine_ls_wR_factor_gt 0.1458
_refine_ls_wR_factor_ref 0.1520
_reflns_number_gt 2543
_reflns_number_total 2998
_reflns_threshold_expression >2sigma(I)
_cod_data_source_file c2ce25470k.txt
_cod_data_source_block kb3n
_cod_depositor_comments
;
The following automatic conversions were performed:

'_exptl_crystal_density_meas' value 'not measured' was changed to '?'
- the value is perceived as not measured.

Automatic conversion script
Id: cif_fix_values 3008 2015-01-20 13:52:24Z robertas 
;
_cod_database_code 7208328

loop_
_symmetry_equiv_pos_as_xyz
'x, y, z'
'-x, -y, -z'

loop_
_atom_site_label
_atom_site_type_symbol
_atom_site_fract_x
_atom_site_fract_y
_atom_site_fract_z
_atom_site_U_iso_or_equiv
_atom_site_adp_type
_atom_site_occupancy
_atom_site_symmetry_multiplicity
_atom_site_calc_flag
_atom_site_refinement_flags
_atom_site_disorder_assembly
_atom_site_disorder_group
Cu1 Cu 0.5000 0.5000 1.0000 0.0289(3) Uani 1 2 d S . .
N1 N 0.5506(3) 0.2923(3) 1.1268(4) 0.0325(8) Uani 1 1 d . . .
C2 C 0.5820(4) 0.1811(4) 1.0844(5) 0.0331(9) Uani 1 1 d . . .
H2 H 0.5747 0.1869 0.9942 0.040 Uiso 1 1 calc R . .
N3 N 0.6259(3) 0.0584(3) 1.1866(4) 0.0338(8) Uani 1 1 d . . .
C4 C 0.6205(5) 0.0924(5) 1.2997(5) 0.0415(11) Uani 1 1 d . . .
H4 H 0.6437 0.0280 1.3879 0.050 Uiso 1 1 calc R . .
C5 C 0.5748(5) 0.2386(5) 1.2605(5) 0.0410(10) Uani 1 1 d . . .
H5 H 0.5620 0.2940 1.3181 0.049 Uiso 1 1 calc R . .
C6 C 0.6721(4) -0.0848(4) 1.1766(5) 0.0386(10) Uani 1 1 d . . .
H6A H 0.6617 -0.0802 1.0844 0.058 Uiso 1 1 calc R . .
H6B H 0.6103 -0.1650 1.2412 0.058 Uiso 1 1 calc R . .
H6C H 0.7753 -0.1049 1.1977 0.058 Uiso 1 1 calc R . .
N7 N 0.3148(3) 0.4202(3) 0.9634(4) 0.0280(7) Uani 1 1 d . . .
C8 C 0.2065(4) 0.3603(4) 1.0576(4) 0.0305(9) Uani 1 1 d . . .
H8 H 0.2117 0.3399 1.1514 0.037 Uiso 1 1 calc R . .
N9 N 0.0893(3) 0.3324(3) 1.0038(4) 0.0311(8) Uani 1 1 d . . .
C10 C 0.1233(5) 0.3757(5) 0.8668(5) 0.0359(9) Uani 1 1 d . . .
H10 H 0.0616 0.3692 0.8016 0.043 Uiso 1 1 calc R . .
C11 C 0.2631(4) 0.4300(4) 0.8428(5) 0.0343(9) Uani 1 1 d . . .
H11 H 0.3163 0.4684 0.7565 0.041 Uiso 1 1 calc R . .
C12 C -0.0507(4) 0.2686(5) 1.0753(5) 0.0389(10) Uani 1 1 d . . .
H12A H -0.0634 0.1704 1.0700 0.058 Uiso 1 1 calc R . .
H12B H -0.1317 0.3352 1.0334 0.058 Uiso 1 1 calc R . .
H12C H -0.0508 0.2575 1.1706 0.058 Uiso 1 1 calc R . .
C13 C 0.7632(19) 0.5917(18) 0.5612(14) 0.031(2) Uani 0.50 1 d PD A 1
F14 F 0.8058(9) 0.5685(14) 0.4494(12) 0.0485(17) Uani 0.50 1 d PD A 1
F15 F 0.6667(19) 0.703(2) 0.532(2) 0.051(2) Uani 0.50 1 d PDU A 1
F16 F 0.878(3) 0.629(4) 0.609(3) 0.039(3) Uani 0.50 1 d PD A 1
S17 S 0.6889(10) 0.4128(19) 0.6862(13) 0.0331(5) Uani 0.50 1 d PDU A 1
O18 O 0.5539(9) 0.3896(11) 0.6350(11) 0.0438(17) Uani 0.50 1 d PDU A 1
O19 O 0.6182(10) 0.4641(14) 0.7840(9) 0.0371(16) Uani 0.50 1 d PDU A 1
N20 N 0.8216(18) 0.2994(14) 0.7274(15) 0.0299(12) Uani 0.50 1 d PDU A 1
S21 S 0.8155(12) 0.1242(14) 0.7734(10) 0.0293(8) Uani 0.50 1 d PDU A 1
O22 O 0.9231(11) 0.0613(12) 0.8719(8) 0.0443(17) Uani 0.50 1 d PDU A 1
O23 O 0.6693(16) 0.068(3) 0.8106(14) 0.035(2) Uani 0.50 1 d PDU A 1
C24 C 0.8866(8) 0.0809(7) 0.6254(7) 0.0436(18) Uani 0.50 1 d PDU A 1
F25 F 0.8168(10) 0.1631(9) 0.5194(8) 0.066(2) Uani 0.50 1 d PDU A 1
F26 F 1.0288(6) 0.1048(6) 0.6010(6) 0.0510(13) Uani 0.50 1 d PDU A 1
F27 F 0.8615(9) -0.0625(7) 0.6554(11) 0.054(2) Uani 0.50 1 d PDU A 1
C13' C 0.7967(18) 0.5715(18) 0.5616(14) 0.031(2) Uani 0.50 1 d PDU B 2
F14' F 0.8629(9) 0.5457(14) 0.4576(12) 0.0485(17) Uani 0.50 1 d PDU B 2
F15' F 0.7025(19) 0.684(2) 0.516(2) 0.051(2) Uani 0.50 1 d PDU B 2
F16' F 0.897(3) 0.611(4) 0.625(3) 0.039(3) Uani 0.50 1 d PDU B 2
S17' S 0.6803(10) 0.4170(19) 0.6802(13) 0.0331(5) Uani 0.50 1 d PDU B 2
O18' O 0.5965(9) 0.3667(11) 0.5962(10) 0.0438(17) Uani 0.50 1 d PDU B 2
O19' O 0.6553(10) 0.4559(15) 0.8046(10) 0.0371(16) Uani 0.50 1 d PU B 2
N20' N 0.8236(18) 0.3175(14) 0.7025(15) 0.0299(12) Uani 0.50 1 d PDU B 2
S21' S 0.8111(12) 0.1418(14) 0.7627(10) 0.0293(8) Uani 0.50 1 d PDU B 2
O22' O 0.9487(10) 0.0771(12) 0.8119(9) 0.0443(17) Uani 0.50 1 d PDU B 2
O23' O 0.6807(17) 0.077(3) 0.8434(13) 0.035(2) Uani 0.50 1 d PDU B 2
C24' C 0.7895(8) 0.0966(8) 0.6110(8) 0.0512(19) Uani 0.50 1 d PDU B 2
F25' F 0.8947(10) 0.1569(11) 0.5142(10) 0.085(3) Uani 0.50 1 d PDU B 2
F26' F 0.7939(9) -0.0498(7) 0.6399(11) 0.057(2) Uani 0.50 1 d PDU B 2
F27' F 0.6629(8) 0.1473(7) 0.5539(6) 0.0656(17) Uani 0.50 1 d PDU B 2

loop_
_atom_site_aniso_label
_atom_site_aniso_U_11
_atom_site_aniso_U_22
_atom_site_aniso_U_33
_atom_site_aniso_U_23
_atom_site_aniso_U_13
_atom_site_aniso_U_12
Cu1 0.0159(4) 0.0139(4) 0.0489(5) -0.0026(3) -0.0016(3) 0.0000(3)
N1 0.0176(15) 0.0155(15) 0.055(2) -0.0017(14) -0.0065(15) 0.0010(11)
C2 0.0206(18) 0.0199(18) 0.051(3) -0.0034(17) -0.0044(18) -0.0047(14)
N3 0.0215(16) 0.0169(15) 0.053(2) -0.0016(14) -0.0037(15) 0.0012(12)
C4 0.040(2) 0.022(2) 0.055(3) -0.0038(18) -0.013(2) 0.0041(17)
C5 0.038(2) 0.024(2) 0.058(3) -0.0103(19) -0.010(2) 0.0055(17)
C6 0.029(2) 0.0191(19) 0.061(3) -0.0063(18) -0.008(2) 0.0037(15)
N7 0.0185(15) 0.0165(14) 0.0445(19) -0.0061(13) -0.0013(14) -0.0008(11)
C8 0.0229(19) 0.0195(17) 0.045(2) -0.0078(16) -0.0016(18) -0.0012(14)
N9 0.0215(16) 0.0210(15) 0.050(2) -0.0138(15) 0.0028(15) -0.0028(12)
C10 0.029(2) 0.033(2) 0.051(3) -0.0212(19) -0.0019(19) -0.0027(17)
C11 0.026(2) 0.028(2) 0.049(3) -0.0164(18) 0.0035(19) -0.0026(16)
C12 0.0216(19) 0.028(2) 0.065(3) -0.016(2) 0.008(2) -0.0034(16)
C13 0.026(7) 0.025(4) 0.035(2) -0.002(2) -0.003(3) 0.002(4)
F14 0.049(6) 0.059(4) 0.0292(19) -0.008(2) 0.002(4) 0.001(4)
F15 0.041(7) 0.026(4) 0.064(5) 0.008(2) -0.008(5) 0.009(4)
F16 0.035(5) 0.028(7) 0.046(5) -0.005(6) -0.004(3) -0.008(4)
S17 0.0253(9) 0.0227(8) 0.0412(9) 0.0016(8) -0.0096(7) -0.0026(8)
O18 0.033(4) 0.030(3) 0.064(5) -0.010(2) -0.019(3) 0.004(3)
O19 0.021(3) 0.0294(17) 0.048(3) -0.003(2) 0.009(2) 0.010(2)
N20 0.0262(15) 0.022(2) 0.040(3) -0.010(2) -0.002(2) -0.0005(17)
S21 0.0282(7) 0.018(2) 0.0437(12) -0.0137(14) -0.0036(7) 0.0006(10)
O22 0.031(3) 0.030(2) 0.073(5) -0.019(4) -0.006(4) 0.007(2)
O23 0.034(2) 0.027(2) 0.039(5) -0.007(4) -0.005(3) -0.0033(18)
C24 0.061(4) 0.026(3) 0.048(4) -0.019(3) -0.002(4) -0.002(4)
F25 0.102(5) 0.062(4) 0.047(4) -0.032(3) -0.033(4) 0.013(5)
F26 0.058(3) 0.041(3) 0.051(3) -0.019(2) 0.024(3) -0.009(2)
F27 0.077(6) 0.032(3) 0.064(4) -0.030(3) 0.001(5) -0.004(3)
C13' 0.026(7) 0.025(4) 0.035(2) -0.002(2) -0.003(3) 0.002(4)
F14' 0.049(6) 0.059(4) 0.0292(19) -0.008(2) 0.002(4) 0.001(4)
F15' 0.041(7) 0.026(4) 0.064(5) 0.008(2) -0.008(5) 0.009(4)
F16' 0.035(5) 0.028(7) 0.046(5) -0.005(6) -0.004(3) -0.008(4)
S17' 0.0253(9) 0.0227(8) 0.0412(9) 0.0016(8) -0.0096(7) -0.0026(8)
O18' 0.033(4) 0.030(3) 0.064(5) -0.010(2) -0.019(3) 0.004(3)
O19' 0.021(3) 0.0294(17) 0.048(3) -0.003(2) 0.009(2) 0.010(2)
N20' 0.0262(15) 0.022(2) 0.040(3) -0.010(2) -0.002(2) -0.0005(17)
S21' 0.0282(7) 0.018(2) 0.0437(12) -0.0137(14) -0.0036(7) 0.0006(10)
O22' 0.031(3) 0.030(2) 0.073(5) -0.019(4) -0.006(4) 0.007(2)
O23' 0.034(2) 0.027(2) 0.039(5) -0.007(4) -0.005(3) -0.0033(18)
C24' 0.073(5) 0.034(4) 0.049(4) -0.022(3) 0.012(4) -0.007(4)
F25' 0.113(6) 0.066(4) 0.079(5) -0.040(4) 0.059(5) -0.038(5)
F26' 0.074(5) 0.033(3) 0.073(5) -0.032(3) 0.004(5) -0.004(3)
F27' 0.102(5) 0.055(3) 0.052(3) -0.030(3) -0.029(3) 0.010(3)

loop_
_atom_type_symbol
_atom_type_description
_atom_type_scat_dispersion_real
_atom_type_scat_dispersion_imag
_atom_type_scat_source
C C 0.0181 0.0091 'International Tables Vol C Tables 4.2.6.8 and 6.1.1.4'
H H 0.0000 0.0000 'International Tables Vol C Tables 4.2.6.8 and 6.1.1.4'
Cu Cu -1.9646 0.5888 'International Tables Vol C Tables 4.2.6.8 and 6.1.1.4'
F F 0.0727 0.0534 'International Tables Vol C Tables 4.2.6.8 and 6.1.1.4'
N N 0.0311 0.0180 'International Tables Vol C Tables 4.2.6.8 and 6.1.1.4'
O O 0.0492 0.0322 'International Tables Vol C Tables 4.2.6.8 and 6.1.1.4'
S S 0.3331 0.5567 'International Tables Vol C Tables 4.2.6.8 and 6.1.1.4'

loop_
_geom_angle_atom_site_label_1
_geom_angle_atom_site_label_2
_geom_angle_atom_site_label_3
_geom_angle
_geom_angle_site_symmetry_1
_geom_angle_site_symmetry_3
N7 Cu1 N7 180.0(2) . 2_667
N7 Cu1 N1 90.69(12) . 2_667
N7 Cu1 N1 89.31(12) 2_667 2_667
N7 Cu1 N1 89.31(12) . .
N7 Cu1 N1 90.69(12) 2_667 .
N1 Cu1 N1 179.998(1) 2_667 .
C2 N1 C5 106.1(3) . .
C2 N1 Cu1 122.6(3) . .
C5 N1 Cu1 131.0(3) . .
N1 C2 N3 110.8(4) . .
C2 N3 C4 107.5(3) . .
C2 N3 C6 126.1(4) . .
C4 N3 C6 126.4(4) . .
N3 C4 C5 106.0(4) . .
N1 C5 C4 109.6(4) . .
C8 N7 C11 105.8(3) . .
C8 N7 Cu1 123.6(3) . .
C11 N7 Cu1 130.2(3) . .
N7 C8 N9 111.5(4) . .
C8 N9 C10 107.3(3) . .
C8 N9 C12 127.1(4) . .
C10 N9 C12 125.6(4) . .
C11 C10 N9 106.4(4) . .
C10 C11 N7 109.0(4) . .
F14 C13 F16 109.4(9) . .
F14 C13 F15 108.5(8) . .
F16 C13 F15 108.9(9) . .
F14 C13 S17 107.2(11) . .
F16 C13 S17 109(2) . .
F15 C13 S17 113.8(15) . .
O19 S17 O18 94.7(7) . .
O19 S17 N20 118.9(11) . .
O18 S17 N20 126.6(12) . .
O19 S17 C13 99.9(10) . .
O18 S17 C13 105.5(13) . .
N20 S17 C13 107.6(8) . .
S17 N20 S21 126.9(14) . .
O23 S21 O22 117.1(11) . .
O23 S21 N20 112.4(13) . .
O22 S21 N20 107.6(9) . .
O23 S21 C24 108.0(9) . .
O22 S21 C24 104.8(7) . .
N20 S21 C24 106.1(9) . .
F26 C24 F25 110.2(7) . .
F26 C24 F27 109.1(6) . .
F25 C24 F27 110.4(7) . .
F26 C24 S21 110.9(6) . .
F25 C24 S21 109.4(6) . .
F27 C24 S21 106.8(8) . .
F14' C13' F16' 108.8(9) . .
F14' C13' F15' 108.8(8) . .
F16' C13' F15' 108.6(9) . .
F14' C13' S17' 115.1(11) . .
F16' C13' S17' 111.6(19) . .
F15' C13' S17' 103.7(15) . .
O18' S17' O19' 138.8(8) . .
O18' S17' N20' 104.7(10) . .
O19' S17' N20' 105.1(10) . .
O18' S17' C13' 105.8(11) . .
O19' S17' C13' 103.7(9) . .
N20' S17' C13' 86.9(8) . .
S17' N20' S21' 119.9(13) . .
O23' S21' O22' 117.3(12) . .
O23' S21' N20' 118.2(13) . .
O22' S21' N20' 109.5(9) . .
O23' S21' C24' 100.5(8) . .
O22' S21' C24' 105.9(7) . .
N20' S21' C24' 103.0(9) . .
F25' C24' F26' 107.2(7) . .
F25' C24' F27' 105.4(7) . .
F26' C24' F27' 106.9(6) . .
F25' C24' S21' 111.9(8) . .
F26' C24' S21' 111.7(8) . .
F27' C24' S21' 113.4(6) . .

loop_
_geom_bond_atom_site_label_1
_geom_bond_atom_site_label_2
_geom_bond_distance
_geom_bond_site_symmetry_2
Cu1 N7 2.005(3) .
Cu1 N7 2.005(3) 2_667
Cu1 N1 2.015(3) 2_667
Cu1 N1 2.015(3) .
N1 C2 1.322(6) .
N1 C5 1.357(6) .
C2 N3 1.350(5) .
N3 C4 1.358(6) .
N3 C6 1.466(5) .
C4 C5 1.370(6) .
N7 C8 1.327(5) .
N7 C11 1.375(6) .
C8 N9 1.334(5) .
N9 C10 1.372(6) .
N9 C12 1.461(5) .
C10 C11 1.363(6) .
C13 F14 1.318(7) .
C13 F16 1.319(7) .
C13 F15 1.323(6) .
C13 S17 1.852(7) .
S17 O19 1.412(8) .
S17 O18 1.443(6) .
S17 N20 1.574(6) .
N20 S21 1.574(6) .
S21 O23 1.424(6) .
S21 O22 1.443(6) .
S21 C24 1.839(9) .
C24 F26 1.312(6) .
C24 F25 1.312(6) .
C24 F27 1.321(6) .
C13' F14' 1.318(6) .
C13' F16' 1.321(6) .
C13' F15' 1.322(7) .
C13' S17' 1.852(7) .
S17' O18' 1.443(6) .
S17' O19' 1.506(11) .
S17' N20' 1.571(6) .
N20' S21' 1.575(6) .
S21' O23' 1.424(6) .
S21' O22' 1.429(6) .
S21' C24' 1.851(14) .
C24' F25' 1.324(7) .
C24' F26' 1.327(6) .
C24' F27' 1.339(7) .
